data_7708449
loop_
_publ_author_name
'Huang, Li'
'Ouyang, Congrui'
'Liu, Xing'
'Zhou, Jian'
'Zou, Hua-Hong'
'Yuan, Hua'
'Wen, Dou'

_publ_section_title
;
 A series of organic hybrid polyoxovanadate clusters incorporating
 tris(hydroxymethyl)methane derivatives
;
_journal_name_full 'Dalton Transactions'
_journal_paper_doi 10.1039/D1DT02912F
_journal_year 2021
_chemical_formula_moiety 'C22 H42 N2 O16 V4'
_chemical_formula_sum 'C22 H42 N2 O16 V4'
_chemical_formula_weight 794.34
_space_group_crystal_system triclinic
_space_group_IT_number 2
_space_group_name_Hall '-P 1'
_space_group_name_H-M_alt 'P -1'
_atom_sites_solution_hydrogens geom
_audit_creation_method SHELXL-2014/7
_audit_update_record
;
2021-08-29 deposited with the CCDC.	2021-09-27 downloaded from the CCDC.
;
_cell_angle_alpha 90.53(5)
_cell_angle_beta 92.55(4)
_cell_angle_gamma 113.36(3)
_cell_formula_units_Z 2
_cell_length_a 8.143(8)
_cell_length_b 10.003(10)
_cell_length_c 22.33(2)
_cell_measurement_reflns_used 29200
_cell_measurement_temperature 293(2)
_cell_measurement_theta_max 25.099
_cell_measurement_theta_min 2.219
_cell_volume 1667(3)
_computing_structure_refinement 'SHELXL-2014/7 (Sheldrick, 2014)'
_diffrn_ambient_temperature 293(2)
_diffrn_measured_fraction_theta_full 0.996
_diffrn_measured_fraction_theta_max 0.992
_diffrn_measurement_device_type 'Bruker APEX-II CCD'
_diffrn_measurement_method '\w scans'
_diffrn_radiation_type MoK\a
_diffrn_radiation_wavelength 0.71073
_diffrn_reflns_av_R_equivalents 0.0892
_diffrn_reflns_av_unetI/netI 0.0746
_diffrn_reflns_Laue_measured_fraction_full 0.996
_diffrn_reflns_Laue_measured_fraction_max 0.992
_diffrn_reflns_limit_h_max 10
_diffrn_reflns_limit_h_min -9
_diffrn_reflns_limit_k_max 13
_diffrn_reflns_limit_k_min -13
_diffrn_reflns_limit_l_max 29
_diffrn_reflns_limit_l_min -29
_diffrn_reflns_number 35599
_diffrn_reflns_point_group_measured_fraction_full 0.996
_diffrn_reflns_point_group_measured_fraction_max 0.992
_diffrn_reflns_theta_full 25.242
_diffrn_reflns_theta_max 27.929
_diffrn_reflns_theta_min 2.219
_exptl_absorpt_coefficient_mu 1.156
_exptl_absorpt_correction_type multi-scan
_exptl_absorpt_process_details 'SADABS 2014/5'
_exptl_crystal_colour Green
_exptl_crystal_density_diffrn 1.582
_exptl_crystal_description BLOCK
_exptl_crystal_F_000 816
_exptl_crystal_size_max 0.166
_exptl_crystal_size_mid 0.145
_exptl_crystal_size_min 0.043
_exptl_transmission_factor_max 0.951
_exptl_transmission_factor_min 0.823
_refine_diff_density_max 1.311
_refine_diff_density_min -0.809
_refine_diff_density_rms 0.112
_refine_ls_extinction_method none
_refine_ls_goodness_of_fit_ref 1.108
_refine_ls_hydrogen_treatment constr
_refine_ls_matrix_type full
_refine_ls_number_parameters 424
_refine_ls_number_reflns 7939
_refine_ls_number_restraints 146
_refine_ls_restrained_S_all 1.112
_refine_ls_R_factor_all 0.0959
_refine_ls_R_factor_gt 0.0691
_refine_ls_shift/su_max 0.001
_refine_ls_shift/su_mean 0.000
_refine_ls_structure_factor_coef Fsqd
_refine_ls_weighting_details 'w=1/[\s^2^(Fo^2^)+(0.0347P)^2^+6.9132P] where P=(Fo^2^+2Fc^2^)/3'
_refine_ls_weighting_scheme calc
_refine_ls_wR_factor_gt 0.1578
_refine_ls_wR_factor_ref 0.1689
_reflns_Friedel_coverage 0.000
_reflns_number_gt 6017
_reflns_number_total 7939
_reflns_threshold_expression 'I > 2\s(I)'
_cod_data_source_file d1dt02912f2.cif
_cod_data_source_block 3a
_cod_database_code 7708449
_shelx_shelxl_version_number 2014/7
_shelx_space_group_comment
;
The symmetry employed for this shelxl refinement is uniquely defined
by the following loop, which should always be used as a source of
symmetry information in preference to the above space-group names.
They are only intended as comments.
;
_shelx_estimated_absorpt_t_min 0.831
_shelx_estimated_absorpt_t_max 0.952

loop_
_space_group_symop_operation_xyz
'x, y, z'
'-x, -y, -z'

loop_
_atom_site_label
_atom_site_type_symbol
_atom_site_fract_x
_atom_site_fract_y
_atom_site_fract_z
_atom_site_U_iso_or_equiv
_atom_site_adp_type
_atom_site_occupancy
_atom_site_site_symmetry_order
_atom_site_calc_flag
_atom_site_refinement_flags_posn
_atom_site_refinement_flags_adp
_atom_site_refinement_flags_occupancy
_atom_site_disorder_assembly
_atom_site_disorder_group
V1 V 0.67911(10) 0.45482(8) 0.49855(3) 0.02180(18) Uani 1 1 d . . . . .
V2 V 0.34573(10) 0.34252(9) 0.39145(3) 0.02635(19) Uani 1 1 d . . . . .
V3 V 0.31655(10) 1.03991(8) 0.00003(3) 0.02217(18) Uani 1 1 d . . . . .
V4 V 0.36999(11) 0.83192(9) 0.10183(4) 0.0285(2) Uani 1 1 d . . . . .
O1 O 0.5094(4) 0.5536(3) 0.44448(13) 0.0206(6) Uani 1 1 d . . . . .
O2 O 0.7864(4) 0.6502(3) 0.53610(13) 0.0258(7) Uani 1 1 d . . . . .
O3 O 0.9116(6) 0.9496(4) 0.3935(2) 0.0530(11) Uani 1 1 d . . . . .
H3 H 1.0025 1.0198 0.3857 0.079 Uiso 1 1 calc R U . . .
O4 O 0.7922(5) 0.3708(4) 0.52820(16) 0.0351(8) Uani 1 1 d . . . . .
O5 O 0.5191(5) 0.2930(4) 0.44241(15) 0.0328(7) Uani 1 1 d D U . . .
O6 O 0.2183(5) 0.1843(4) 0.36458(16) 0.0454(10) Uani 1 1 d . . . . .
O7 O 0.2296(5) 0.4639(4) 0.35173(15) 0.0396(9) Uani 1 1 d . . . . .
O8 O 0.5276(5) 0.4088(4) 0.32836(16) 0.0377(8) Uani 1 1 d . . . . .
O10 O 0.4809(4) 0.9507(3) -0.05712(13) 0.0219(6) Uani 1 1 d . . . . .
O9 O 0.2208(4) 0.8403(3) 0.02969(14) 0.0271(7) Uani 1 1 d . . . . .
O11 O 0.0754(6) 0.5569(5) -0.1282(2) 0.0690(14) Uani 1 1 d . U . . .
H11D H -0.0189 0.4849 -0.1268 0.104 Uiso 1 1 calc R U . . .
O12 O 0.2557(6) 0.6711(4) 0.12281(18) 0.0494(10) Uani 1 1 d . . . . .
O13 O 0.2529(5) 0.9440(4) 0.14494(15) 0.0395(9) Uani 1 1 d . . . . .
O14 O 0.5645(5) 0.9006(4) 0.16719(16) 0.0417(9) Uani 1 1 d . . . . .
O15 O 0.2068(5) 1.1196(4) 0.03295(16) 0.0344(8) Uani 1 1 d . . . . .
O16 O 0.4635(5) 1.2080(4) -0.04877(16) 0.0334(8) Uani 1 1 d D U . . .
N1 N 0.8358(5) 0.5715(4) 0.42797(17) 0.0260(8) Uani 1 1 d . . . . .
H1A H 0.9491 0.5815 0.4334 0.031 Uiso 1 1 calc R U . . .
H1B H 0.7917 0.5273 0.3926 0.031 Uiso 1 1 calc R U . . .
N2 N 0.1488(5) 0.9270(4) -0.07540(17) 0.0275(8) Uani 1 1 d . . . . .
H2A H 0.0356 0.9143 -0.0708 0.033 Uiso 1 1 calc R U . . .
H2B H 0.1857 0.9745 -0.1090 0.033 Uiso 1 1 calc R U . . .
C1 C 0.9430(7) 0.8230(5) 0.3894(2) 0.0327(11) Uani 1 1 d . . . . .
H1C H 1.0676 0.8437 0.4002 0.039 Uiso 1 1 calc R U . . .
H1D H 0.9163 0.7829 0.3487 0.039 Uiso 1 1 calc R U . . .
C2 C 0.8209(6) 0.7144(5) 0.4326(2) 0.0239(9) Uani 1 1 d . . . . .
C3 C 0.8760(6) 0.7670(5) 0.4979(2) 0.0279(10) Uani 1 1 d . . . . .
H3A H 1.0046 0.7991 0.5046 0.033 Uiso 1 1 calc R U . . .
H3B H 0.8441 0.8485 0.5066 0.033 Uiso 1 1 calc R U . . .
C4 C 0.6239(6) 0.6864(5) 0.4186(2) 0.0239(9) Uani 1 1 d . . . . .
H4A H 0.5995 0.7668 0.4344 0.029 Uiso 1 1 calc R U . . .
H4B H 0.5999 0.6802 0.3755 0.029 Uiso 1 1 calc R U . . .
C5 C 0.512(3) 0.050(2) 0.4330(11) 0.080(3) Uani 0.344(10) 1 d D U P A 1
H5A H 0.4073 0.0017 0.4068 0.121 Uiso 0.344(10) 1 calc R U P A 1
H5B H 0.4765 0.0465 0.4736 0.121 Uiso 0.344(10) 1 calc R U P A 1
H5C H 0.5916 0.0008 0.4298 0.121 Uiso 0.344(10) 1 calc R U P A 1
C6 C 0.605(3) 0.2051(18) 0.4156(11) 0.057(2) Uani 0.344(10) 1 d D U P A 1
H6A H 0.7298 0.2420 0.4293 0.069 Uiso 0.344(10) 1 calc R U P A 1
H6B H 0.5983 0.2111 0.3723 0.069 Uiso 0.344(10) 1 calc R U P A 1
C5' C 0.7122(17) 0.1989(13) 0.3936(6) 0.080(3) Uani 0.656(10) 1 d D U P A 2
H5'A H 0.6807 0.2214 0.3541 0.121 Uiso 0.656(10) 1 calc R U P A 2
H5'B H 0.7441 0.1164 0.3911 0.121 Uiso 0.656(10) 1 calc R U P A 2
H5'C H 0.8121 0.2813 0.4107 0.121 Uiso 0.656(10) 1 calc R U P A 2
C6' C 0.5547(16) 0.1639(9) 0.4325(6) 0.057(2) Uani 0.656(10) 1 d D U P A 2
H6'A H 0.4499 0.0877 0.4131 0.069 Uiso 0.656(10) 1 calc R U P A 2
H6'B H 0.5803 0.1287 0.4706 0.069 Uiso 0.656(10) 1 calc R U P A 2
C7 C 0.1321(11) 0.5919(10) 0.2806(3) 0.077(2) Uani 1 1 d . . . . .
H7A H 0.0102 0.5229 0.2750 0.116 Uiso 1 1 calc R U . . .
H7B H 0.1716 0.6393 0.2436 0.116 Uiso 1 1 calc R U . . .
H7C H 0.1398 0.6632 0.3109 0.116 Uiso 1 1 calc R U . . .
C8 C 0.2477(8) 0.5148(7) 0.2998(2) 0.0423(13) Uani 1 1 d . . . . .
C9 C 0.3727(9) 0.5029(8) 0.2602(2) 0.0526(16) Uani 1 1 d . . . . .
H9 H 0.3665 0.5312 0.2208 0.063 Uiso 1 1 calc R U . . .
C10 C 0.5023(8) 0.4525(7) 0.2759(2) 0.0430(13) Uani 1 1 d . . . . .
C11 C 0.6339(11) 0.4483(11) 0.2311(3) 0.083(3) Uani 1 1 d . . . . .
H11A H 0.7461 0.5299 0.2387 0.125 Uiso 1 1 calc R U . . .
H11B H 0.5874 0.4531 0.1912 0.125 Uiso 1 1 calc R U . . .
H11C H 0.6517 0.3594 0.2348 0.125 Uiso 1 1 calc R U . . .
C12 C 0.0417(7) 0.6799(6) -0.1246(2) 0.0367(12) Uani 1 1 d . U . . .
H12A H -0.0817 0.6544 -0.1147 0.044 Uiso 1 1 calc R U . . .
H12B H 0.0591 0.7265 -0.1630 0.044 Uiso 1 1 calc R U . . .
C13 C 0.1683(6) 0.7857(5) -0.0762(2) 0.0264(9) Uani 1 1 d . U . . .
C14 C 0.1249(6) 0.7265(5) -0.0135(2) 0.0314(11) Uani 1 1 d . . . . .
H14A H -0.0028 0.6926 -0.0085 0.038 Uiso 1 1 calc R U . . .
H14B H 0.1596 0.6450 -0.0079 0.038 Uiso 1 1 calc R U . . .
C15 C 0.3649(6) 0.8184(5) -0.0883(2) 0.0251(9) Uani 1 1 d . . . . .
H15A H 0.3948 0.7384 -0.0750 0.030 Uiso 1 1 calc R U . . .
H15B H 0.3816 0.8282 -0.1310 0.030 Uiso 1 1 calc R U . . .
C16 C 0.6950(12) 0.9480(13) 0.2658(3) 0.099(3) Uani 1 1 d . . . . .
H16A H 0.7314 0.8701 0.2568 0.149 Uiso 1 1 calc R U . . .
H16B H 0.6515 0.9377 0.3055 0.149 Uiso 1 1 calc R U . . .
H16C H 0.7954 1.0396 0.2636 0.149 Uiso 1 1 calc R U . . .
C17 C 0.5474(9) 0.9427(8) 0.2208(2) 0.0528(16) Uani 1 1 d . . . . .
C18 C 0.4203(9) 0.9906(9) 0.2368(3) 0.0614(19) Uani 1 1 d . . . . .
H18 H 0.4255 1.0230 0.2763 0.074 Uiso 1 1 calc R U . . .
C19 C 0.2821(8) 0.9945(8) 0.1981(2) 0.0489(15) Uani 1 1 d . . . . .
C20 C 0.1609(12) 1.0651(12) 0.2180(4) 0.093(3) Uani 1 1 d . . . . .
H20A H 0.1813 1.1509 0.1954 0.140 Uiso 1 1 calc R U . . .
H20B H 0.1856 1.0915 0.2599 0.140 Uiso 1 1 calc R U . . .
H20C H 0.0383 0.9980 0.2115 0.140 Uiso 1 1 calc R U . . .
C21 C 0.320(4) 1.355(3) -0.0861(12) 0.061(2) Uani 0.303(18) 1 d D U P B 1
H21A H 0.3118 1.4484 -0.0830 0.091 Uiso 0.303(18) 1 calc R U P B 1
H21B H 0.3512 1.3407 -0.1258 0.091 Uiso 0.303(18) 1 calc R U P B 1
H21C H 0.2060 1.2798 -0.0781 0.091 Uiso 0.303(18) 1 calc R U P B 1
C22 C 0.460(4) 1.3508(16) -0.0414(13) 0.049(4) Uani 0.303(18) 1 d D U P B 1
H22A H 0.5756 1.4263 -0.0490 0.059 Uiso 0.303(18) 1 calc R U P B 1
H22B H 0.4295 1.3651 -0.0010 0.059 Uiso 0.303(18) 1 calc R U P B 1
C21' C 0.2374(17) 1.2875(15) -0.0982(5) 0.061(2) Uani 0.697(18) 1 d D U P B 2
H21D H 0.2082 1.3711 -0.1023 0.091 Uiso 0.697(18) 1 calc R U P B 2
H21E H 0.2566 1.2559 -0.1370 0.091 Uiso 0.697(18) 1 calc R U P B 2
H21F H 0.1404 1.2103 -0.0807 0.091 Uiso 0.697(18) 1 calc R U P B 2
C22' C 0.4049(15) 1.3269(10) -0.0585(5) 0.046(2) Uani 0.697(18) 1 d D U P B 2
H22C H 0.5007 1.4069 -0.0761 0.055 Uiso 0.697(18) 1 calc R U P B 2
H22D H 0.3847 1.3614 -0.0199 0.055 Uiso 0.697(18) 1 calc R U P B 2

loop_
_atom_site_aniso_label
_atom_site_aniso_U_11
_atom_site_aniso_U_22
_atom_site_aniso_U_33
_atom_site_aniso_U_23
_atom_site_aniso_U_13
_atom_site_aniso_U_12
V1 0.0186(4) 0.0257(4) 0.0218(4) 0.0024(3) -0.0001(3) 0.0096(3)
V2 0.0240(4) 0.0281(4) 0.0205(4) -0.0007(3) -0.0003(3) 0.0036(3)
V3 0.0180(4) 0.0235(4) 0.0245(4) -0.0022(3) 0.0032(3) 0.0075(3)
V4 0.0261(4) 0.0299(4) 0.0250(4) 0.0043(3) 0.0057(3) 0.0059(3)
O1 0.0180(14) 0.0195(15) 0.0215(14) 0.0024(11) 0.0019(11) 0.0041(12)
O2 0.0236(16) 0.0260(16) 0.0200(15) 0.0023(12) 0.0005(12) 0.0015(13)
O3 0.050(3) 0.037(2) 0.064(3) 0.015(2) 0.011(2) 0.009(2)
O4 0.0292(18) 0.043(2) 0.0383(19) 0.0078(16) 0.0015(15) 0.0197(16)
O5 0.0387(19) 0.0268(17) 0.0354(18) -0.0036(14) -0.0024(15) 0.0160(15)
O6 0.045(2) 0.041(2) 0.0307(19) -0.0094(16) 0.0009(16) -0.0036(18)
O7 0.0342(19) 0.062(3) 0.0237(17) 0.0081(16) -0.0004(14) 0.0208(18)
O8 0.0310(19) 0.048(2) 0.0305(19) 0.0034(16) 0.0059(14) 0.0114(17)
O10 0.0178(14) 0.0201(15) 0.0246(15) -0.0023(12) 0.0002(11) 0.0045(12)
O9 0.0230(16) 0.0262(17) 0.0249(16) 0.0014(13) 0.0039(12) 0.0018(13)
O11 0.051(3) 0.055(3) 0.092(4) -0.021(3) 0.001(3) 0.013(2)
O12 0.049(2) 0.042(2) 0.047(2) 0.0161(18) 0.0122(19) 0.0058(19)
O13 0.0332(19) 0.061(2) 0.0236(17) -0.0035(16) 0.0044(14) 0.0177(18)
O14 0.037(2) 0.060(3) 0.0292(19) 0.0056(17) 0.0003(15) 0.0200(19)
O15 0.0296(18) 0.039(2) 0.0386(19) -0.0021(16) 0.0069(15) 0.0177(16)
O16 0.0371(19) 0.0264(17) 0.0408(19) 0.0050(14) 0.0096(15) 0.0162(15)
N1 0.0217(18) 0.031(2) 0.0246(19) 0.0037(16) 0.0025(15) 0.0102(16)
N2 0.0222(19) 0.033(2) 0.0253(19) -0.0011(16) 0.0006(15) 0.0086(17)
C1 0.027(2) 0.035(3) 0.029(2) 0.008(2) 0.0041(19) 0.005(2)
C2 0.021(2) 0.023(2) 0.024(2) 0.0030(17) 0.0016(17) 0.0036(18)
C3 0.024(2) 0.023(2) 0.025(2) 0.0022(18) 0.0029(17) -0.0036(18)
C4 0.023(2) 0.022(2) 0.024(2) 0.0057(17) 0.0041(17) 0.0054(18)
C5 0.099(6) 0.072(5) 0.091(6) -0.020(5) -0.003(5) 0.057(5)
C6 0.071(4) 0.036(4) 0.068(4) -0.010(3) -0.014(3) 0.027(3)
C5' 0.099(6) 0.072(5) 0.091(6) -0.020(5) -0.003(5) 0.057(5)
C6' 0.071(4) 0.036(4) 0.068(4) -0.010(3) -0.014(3) 0.027(3)
C7 0.085(6) 0.124(7) 0.051(4) 0.030(4) 0.005(4) 0.070(6)
C8 0.041(3) 0.059(4) 0.028(3) 0.007(2) -0.003(2) 0.020(3)
C9 0.053(4) 0.084(5) 0.024(3) 0.014(3) 0.007(2) 0.031(4)
C10 0.041(3) 0.051(3) 0.029(3) 0.003(2) 0.013(2) 0.009(3)
C11 0.076(5) 0.150(8) 0.044(4) 0.020(5) 0.033(4) 0.063(6)
C12 0.028(2) 0.034(3) 0.039(3) -0.015(2) -0.002(2) 0.004(2)
C13 0.020(2) 0.025(2) 0.031(2) -0.0049(18) 0.0013(17) 0.0060(18)
C14 0.025(2) 0.028(2) 0.031(3) -0.003(2) 0.0020(19) 0.000(2)
C15 0.023(2) 0.023(2) 0.028(2) -0.0037(18) -0.0025(17) 0.0070(18)
C16 0.080(6) 0.193(11) 0.043(4) -0.003(5) -0.020(4) 0.077(7)
C17 0.047(3) 0.079(5) 0.026(3) 0.009(3) -0.006(2) 0.019(3)
C18 0.057(4) 0.105(6) 0.020(3) -0.007(3) -0.001(3) 0.031(4)
C19 0.042(3) 0.074(4) 0.028(3) -0.013(3) 0.001(2) 0.022(3)
C20 0.081(6) 0.159(9) 0.065(5) -0.048(6) -0.005(4) 0.076(6)
C21 0.063(6) 0.057(5) 0.074(5) 0.014(4) 0.009(4) 0.034(4)
C22 0.053(7) 0.037(6) 0.056(7) 0.009(5) 0.006(6) 0.016(5)
C21' 0.063(6) 0.057(5) 0.074(5) 0.014(4) 0.009(4) 0.034(4)
C22' 0.053(5) 0.032(4) 0.059(5) 0.009(3) 0.006(4) 0.023(4)

loop_
_atom_type_symbol
_atom_type_description
_atom_type_scat_dispersion_real
_atom_type_scat_dispersion_imag
_atom_type_scat_source
C C 0.0033 0.0016 'International Tables Vol C Tables 4.2.6.8 and 6.1.1.4'
H H 0.0000 0.0000 'International Tables Vol C Tables 4.2.6.8 and 6.1.1.4'
N N 0.0061 0.0033 'International Tables Vol C Tables 4.2.6.8 and 6.1.1.4'
O O 0.0106 0.0060 'International Tables Vol C Tables 4.2.6.8 and 6.1.1.4'
V V 0.3005 0.5294 'International Tables Vol C Tables 4.2.6.8 and 6.1.1.4'

loop_
_geom_angle_atom_site_label_1
_geom_angle_atom_site_label_2
_geom_angle_atom_site_label_3
_geom_angle
_geom_angle_site_symmetry_1
_geom_angle_site_symmetry_3
_geom_angle_publ_flag
O4 V1 O2 104.25(18) . . ?
O4 V1 O5 97.55(18) . . ?
O2 V1 O5 158.09(14) . . ?
O4 V1 O1 107.67(17) . 2_666 ?
O2 V1 O1 78.82(13) . 2_666 ?
O5 V1 O1 96.83(15) . 2_666 ?
O4 V1 N1 104.35(18) . . ?
O2 V1 N1 80.11(15) . . ?
O5 V1 N1 92.46(16) . . ?
O1 V1 N1 145.06(14) 2_666 . ?
O4 V1 O1 171.93(16) . . ?
O2 V1 O1 82.95(14) . . ?
O5 V1 O1 75.16(14) . . ?
O1 V1 O1 77.04(14) 2_666 . ?
N1 V1 O1 72.96(14) . . ?
O6 V2 O5 100.5(2) . . ?
O6 V2 O2 99.79(18) . 2_666 ?
O5 V2 O2 90.08(15) . 2_666 ?
O6 V2 O7 100.3(2) . . ?
O5 V2 O7 159.23(15) . . ?
O2 V2 O7 86.80(15) 2_666 . ?
O6 V2 O8 100.40(18) . . ?
O5 V2 O8 88.87(17) . . ?
O2 V2 O8 159.63(15) 2_666 . ?
O7 V2 O8 87.00(16) . . ?
O6 V2 O1 170.64(16) . . ?
O5 V2 O1 75.92(14) . . ?
O2 V2 O1 71.80(13) 2_666 . ?
O7 V2 O1 83.61(16) . . ?
O8 V2 O1 88.23(14) . . ?
O15 V3 O9 104.80(18) . . ?
O15 V3 O16 97.13(18) . . ?
O9 V3 O16 158.00(14) . . ?
O15 V3 O10 107.32(17) . 2_675 ?
O9 V3 O10 79.44(14) . 2_675 ?
O16 V3 O10 95.83(15) . 2_675 ?
O15 V3 N2 105.07(18) . . ?
O9 V3 N2 79.93(15) . . ?
O16 V3 N2 92.87(17) . . ?
O10 V3 N2 145.04(14) 2_675 . ?
O15 V3 O10 171.90(16) . . ?
O9 V3 O10 82.69(14) . . ?
O16 V3 O10 75.32(14) . . ?
O10 V3 O10 76.76(14) 2_675 . ?
N2 V3 O10 72.86(14) . . ?
O12 V4 O16 100.0(2) . 2_675 ?
O12 V4 O9 100.31(19) . . ?
O16 V4 O9 89.72(16) 2_675 . ?
O12 V4 O13 100.7(2) . . ?
O16 V4 O13 159.31(16) 2_675 . ?
O9 V4 O13 86.09(15) . . ?
O12 V4 O14 100.6(2) . . ?
O16 V4 O14 89.52(17) 2_675 . ?
O9 V4 O14 158.92(15) . . ?
O13 V4 O14 87.23(17) . . ?
O12 V4 O10 171.25(18) . 2_675 ?
O16 V4 O10 75.67(14) 2_675 2_675 ?
O9 V4 O10 72.31(13) . 2_675 ?
O13 V4 O10 83.76(16) . 2_675 ?
O14 V4 O10 87.11(15) . 2_675 ?
C4 O1 V1 122.5(3) . 2_666 ?
C4 O1 V2 124.7(3) . . ?
V1 O1 V2 97.41(13) 2_666 . ?
C4 O1 V1 109.9(2) . . ?
V1 O1 V1 102.96(14) 2_666 . ?
V2 O1 V1 94.29(13) . . ?
C3 O2 V1 116.6(3) . . ?
C3 O2 V2 127.1(3) . 2_666 ?
V1 O2 V2 109.62(15) . 2_666 ?
C1 O3 H3 109.5 . . ?
C6' O5 V2 123.4(6) . . ?
C6 O5 V2 118.3(11) . . ?
C6' O5 V1 120.9(6) . . ?
C6 O5 V1 115.2(10) . . ?
V2 O5 V1 114.53(17) . . ?
C8 O7 V2 129.3(4) . . ?
C10 O8 V2 125.6(4) . . ?
C15 O10 V3 122.5(3) . 2_675 ?
C15 O10 V4 124.8(3) . 2_675 ?
V3 O10 V4 96.90(13) 2_675 2_675 ?
C15 O10 V3 110.2(2) . . ?
V3 O10 V3 103.24(14) 2_675 . ?
V4 O10 V3 94.13(13) 2_675 . ?
C14 O9 V3 116.4(3) . . ?
C14 O9 V4 128.1(3) . . ?
V3 O9 V4 108.95(15) . . ?
C12 O11 H11D 109.5 . . ?
C19 O13 V4 129.1(4) . . ?
C17 O14 V4 125.2(4) . . ?
C22 O16 V4 123.1(12) . 2_675 ?
C22' O16 V4 122.9(5) . 2_675 ?
C22 O16 V3 121.9(12) . . ?
C22' O16 V3 119.1(5) . . ?
V4 O16 V3 114.83(17) 2_675 . ?
C2 N1 V1 102.6(3) . . ?
C2 N1 H1A 111.2 . . ?
V1 N1 H1A 111.2 . . ?
C2 N1 H1B 111.2 . . ?
V1 N1 H1B 111.2 . . ?
H1A N1 H1B 109.2 . . ?
C13 N2 V3 102.9(3) . . ?
C13 N2 H2A 111.2 . . ?
V3 N2 H2A 111.2 . . ?
C13 N2 H2B 111.2 . . ?
V3 N2 H2B 111.2 . . ?
H2A N2 H2B 109.1 . . ?
O3 C1 C2 107.5(4) . . ?
O3 C1 H1C 110.2 . . ?
C2 C1 H1C 110.2 . . ?
O3 C1 H1D 110.2 . . ?
C2 C1 H1D 110.2 . . ?
H1C C1 H1D 108.5 . . ?
N1 C2 C1 111.2(4) . . ?
N1 C2 C3 105.4(4) . . ?
C1 C2 C3 111.1(4) . . ?
N1 C2 C4 107.1(3) . . ?
C1 C2 C4 111.2(4) . . ?
C3 C2 C4 110.5(4) . . ?
O2 C3 C2 108.9(3) . . ?
O2 C3 H3A 109.9 . . ?
C2 C3 H3A 109.9 . . ?
O2 C3 H3B 109.9 . . ?
C2 C3 H3B 109.9 . . ?
H3A C3 H3B 108.3 . . ?
O1 C4 C2 110.4(3) . . ?
O1 C4 H4A 109.6 . . ?
C2 C4 H4A 109.6 . . ?
O1 C4 H4B 109.6 . . ?
C2 C4 H4B 109.6 . . ?
H4A C4 H4B 108.1 . . ?
C6 C5 H5A 109.5 . . ?
C6 C5 H5B 109.5 . . ?
H5A C5 H5B 109.5 . . ?
C6 C5 H5C 109.5 . . ?
H5A C5 H5C 109.5 . . ?
H5B C5 H5C 109.5 . . ?
O5 C6 C5 109.7(13) . . ?
O5 C6 H6A 109.7 . . ?
C5 C6 H6A 109.7 . . ?
O5 C6 H6B 109.7 . . ?
C5 C6 H6B 109.7 . . ?
H6A C6 H6B 108.2 . . ?
C6' C5' H5'A 109.5 . . ?
C6' C5' H5'B 109.5 . . ?
H5'A C5' H5'B 109.5 . . ?
C6' C5' H5'C 109.5 . . ?
H5'A C5' H5'C 109.5 . . ?
H5'B C5' H5'C 109.5 . . ?
O5 C6' C5' 109.9(8) . . ?
O5 C6' H6'A 109.7 . . ?
C5' C6' H6'A 109.7 . . ?
O5 C6' H6'B 109.7 . . ?
C5' C6' H6'B 109.7 . . ?
H6'A C6' H6'B 108.2 . . ?
C8 C7 H7A 109.5 . . ?
C8 C7 H7B 109.5 . . ?
H7A C7 H7B 109.5 . . ?
C8 C7 H7C 109.5 . . ?
H7A C7 H7C 109.5 . . ?
H7B C7 H7C 109.5 . . ?
O7 C8 C9 123.2(5) . . ?
O7 C8 C7 117.3(5) . . ?
C9 C8 C7 119.5(5) . . ?
C10 C9 C8 124.3(5) . . ?
C10 C9 H9 117.8 . . ?
C8 C9 H9 117.8 . . ?
O8 C10 C9 125.3(5) . . ?
O8 C10 C11 114.1(6) . . ?
C9 C10 C11 120.6(6) . . ?
C10 C11 H11A 109.5 . . ?
C10 C11 H11B 109.5 . . ?
H11A C11 H11B 109.5 . . ?
C10 C11 H11C 109.5 . . ?
H11A C11 H11C 109.5 . . ?
H11B C11 H11C 109.5 . . ?
O11 C12 C13 109.9(5) . . ?
O11 C12 H12A 109.7 . . ?
C13 C12 H12A 109.7 . . ?
O11 C12 H12B 109.7 . . ?
C13 C12 H12B 109.7 . . ?
H12A C12 H12B 108.2 . . ?
N2 C13 C14 105.5(4) . . ?
N2 C13 C12 111.4(4) . . ?
C14 C13 C12 111.5(4) . . ?
N2 C13 C15 107.1(4) . . ?
C14 C13 C15 110.6(4) . . ?
C12 C13 C15 110.6(4) . . ?
O9 C14 C13 108.7(4) . . ?
O9 C14 H14A 109.9 . . ?
C13 C14 H14A 109.9 . . ?
O9 C14 H14B 109.9 . . ?
C13 C14 H14B 109.9 . . ?
H14A C14 H14B 108.3 . . ?
O10 C15 C13 110.0(3) . . ?
O10 C15 H15A 109.7 . . ?
C13 C15 H15A 109.7 . . ?
O10 C15 H15B 109.7 . . ?
C13 C15 H15B 109.7 . . ?
H15A C15 H15B 108.2 . . ?
C17 C16 H16A 109.5 . . ?
C17 C16 H16B 109.5 . . ?
H16A C16 H16B 109.5 . . ?
C17 C16 H16C 109.5 . . ?
H16A C16 H16C 109.5 . . ?
H16B C16 H16C 109.5 . . ?
O14 C17 C18 125.4(5) . . ?
O14 C17 C16 114.0(6) . . ?
C18 C17 C16 120.4(6) . . ?
C17 C18 C19 124.7(5) . . ?
C17 C18 H18 117.6 . . ?
C19 C18 H18 117.6 . . ?
O13 C19 C18 123.7(6) . . ?
O13 C19 C20 115.6(6) . . ?
C18 C19 C20 120.7(6) . . ?
C19 C20 H20A 109.5 . . ?
C19 C20 H20B 109.5 . . ?
H20A C20 H20B 109.5 . . ?
C19 C20 H20C 109.5 . . ?
H20A C20 H20C 109.5 . . ?
H20B C20 H20C 109.5 . . ?
C22 C21 H21A 109.5 . . ?
C22 C21 H21B 109.5 . . ?
H21A C21 H21B 109.5 . . ?
C22 C21 H21C 109.5 . . ?
H21A C21 H21C 109.5 . . ?
H21B C21 H21C 109.5 . . ?
O16 C22 C21 106.2(15) . . ?
O16 C22 H22A 110.5 . . ?
C21 C22 H22A 110.5 . . ?
O16 C22 H22B 110.5 . . ?
C21 C22 H22B 110.5 . . ?
H22A C22 H22B 108.7 . . ?
C22' C21' H21D 109.5 . . ?
C22' C21' H21E 109.5 . . ?
H21D C21' H21E 109.5 . . ?
C22' C21' H21F 109.5 . . ?
H21D C21' H21F 109.5 . . ?
H21E C21' H21F 109.5 . . ?
O16 C22' C21' 114.7(7) . . ?
O16 C22' H22C 108.6 . . ?
C21' C22' H22C 108.6 . . ?
O16 C22' H22D 108.6 . . ?
C21' C22' H22D 108.6 . . ?
H22C C22' H22D 107.6 . . ?

loop_
_geom_bond_atom_site_label_1
_geom_bond_atom_site_label_2
_geom_bond_distance
_geom_bond_site_symmetry_2
_geom_bond_publ_flag
V1 O4 1.601(4) . ?
V1 O2 1.959(4) . ?
V1 O5 2.008(4) . ?
V1 O1 2.014(3) 2_666 ?
V1 N1 2.123(4) . ?
V1 O1 2.302(3) . ?
V2 O6 1.602(4) . ?
V2 O5 1.989(4) . ?
V2 O2 1.999(3) 2_666 ?
V2 O7 2.003(4) . ?
V2 O8 2.011(4) . ?
V2 O1 2.284(4) . ?
V3 O15 1.609(3) . ?
V3 O9 1.967(4) . ?
V3 O16 2.000(4) . ?
V3 O10 2.010(3) 2_675 ?
V3 N2 2.125(4) . ?
V3 O10 2.301(3) . ?
V4 O12 1.594(4) . ?
V4 O16 1.991(4) 2_675 ?
V4 O9 1.997(4) . ?
V4 O13 2.001(4) . ?
V4 O14 2.006(4) . ?
V4 O10 2.293(4) 2_675 ?
O1 C4 1.431(5) . ?
O1 V1 2.014(3) 2_666 ?
O2 C3 1.422(5) . ?
O2 V2 1.999(3) 2_666 ?
O3 C1 1.391(7) . ?
O3 H3 0.8200 . ?
O5 C6' 1.449(7) . ?
O5 C6 1.459(9) . ?
O7 C8 1.261(6) . ?
O8 C10 1.290(7) . ?
O10 C15 1.435(5) . ?
O10 V3 2.011(3) 2_675 ?
O10 V4 2.293(4) 2_675 ?
O9 C14 1.429(6) . ?
O11 C12 1.365(7) . ?
O11 H11D 0.8200 . ?
O13 C19 1.260(6) . ?
O14 C17 1.297(7) . ?
O16 C22 1.449(10) . ?
O16 C22' 1.462(7) . ?
O16 V4 1.991(4) 2_675 ?
N1 C2 1.485(6) . ?
N1 H1A 0.8900 . ?
N1 H1B 0.8900 . ?
N2 C13 1.483(6) . ?
N2 H2A 0.8900 . ?
N2 H2B 0.8900 . ?
C1 C2 1.532(6) . ?
C1 H1C 0.9700 . ?
C1 H1D 0.9700 . ?
C2 C3 1.532(6) . ?
C2 C4 1.532(6) . ?
C3 H3A 0.9700 . ?
C3 H3B 0.9700 . ?
C4 H4A 0.9700 . ?
C4 H4B 0.9700 . ?
C5 C6 1.499(10) . ?
C5 H5A 0.9600 . ?
C5 H5B 0.9600 . ?
C5 H5C 0.9600 . ?
C6 H6A 0.9700 . ?
C6 H6B 0.9700 . ?
C5' C6' 1.507(9) . ?
C5' H5'A 0.9600 . ?
C5' H5'B 0.9600 . ?
C5' H5'C 0.9600 . ?
C6' H6'A 0.9700 . ?
C6' H6'B 0.9700 . ?
C7 C8 1.487(8) . ?
C7 H7A 0.9600 . ?
C7 H7B 0.9600 . ?
C7 H7C 0.9600 . ?
C8 C9 1.418(8) . ?
C9 C10 1.373(9) . ?
C9 H9 0.9300 . ?
C10 C11 1.510(8) . ?
C11 H11A 0.9600 . ?
C11 H11B 0.9600 . ?
C11 H11C 0.9600 . ?
C12 C13 1.538(6) . ?
C12 H12A 0.9700 . ?
C12 H12B 0.9700 . ?
C13 C14 1.526(7) . ?
C13 C15 1.539(6) . ?
C14 H14A 0.9700 . ?
C14 H14B 0.9700 . ?
C15 H15A 0.9700 . ?
C15 H15B 0.9700 . ?
C16 C17 1.515(9) . ?
C16 H16A 0.9600 . ?
C16 H16B 0.9600 . ?
C16 H16C 0.9600 . ?
C17 C18 1.361(9) . ?
C18 C19 1.402(9) . ?
C18 H18 0.9300 . ?
C19 C20 1.502(9) . ?
C20 H20A 0.9600 . ?
C20 H20B 0.9600 . ?
C20 H20C 0.9600 . ?
C21 C22 1.496(10) . ?
C21 H21A 0.9600 . ?
C21 H21B 0.9600 . ?
C21 H21C 0.9600 . ?
C22 H22A 0.9700 . ?
C22 H22B 0.9700 . ?
C21' C22' 1.504(8) . ?
C21' H21D 0.9600 . ?
C21' H21E 0.9600 . ?
C21' H21F 0.9600 . ?
C22' H22C 0.9700 . ?
C22' H22D 0.9700 . ?

loop_
_geom_torsion_atom_site_label_1
_geom_torsion_atom_site_label_2
_geom_torsion_atom_site_label_3
_geom_torsion_atom_site_label_4
_geom_torsion
_geom_torsion_site_symmetry_1
_geom_torsion_site_symmetry_2
_geom_torsion_site_symmetry_3
_geom_torsion_site_symmetry_4
_geom_torsion_publ_flag
V1 N1 C2 C1 173.7(3) . . . . ?
V1 N1 C2 C3 53.1(3) . . . . ?
V1 N1 C2 C4 -64.6(3) . . . . ?
O3 C1 C2 N1 175.9(4) . . . . ?
O3 C1 C2 C3 -67.0(5) . . . . ?
O3 C1 C2 C4 56.7(5) . . . . ?
V1 O2 C3 C2 15.7(5) . . . . ?
V2 O2 C3 C2 -132.4(3) 2_666 . . . ?
N1 C2 C3 O2 -46.7(5) . . . . ?
C1 C2 C3 O2 -167.4(4) . . . . ?
C4 C2 C3 O2 68.6(5) . . . . ?
V1 O1 C4 C2 123.8(3) 2_666 . . . ?
V2 O1 C4 C2 -107.3(3) . . . . ?
V1 O1 C4 C2 3.0(4) . . . . ?
N1 C2 C4 O1 39.1(5) . . . . ?
C1 C2 C4 O1 160.8(4) . . . . ?
C3 C2 C4 O1 -75.2(5) . . . . ?
V2 O5 C6 C5 -99.9(18) . . . . ?
V1 O5 C6 C5 119.5(17) . . . . ?
V2 O5 C6' C5' 93.0(10) . . . . ?
V1 O5 C6' C5' -74.3(10) . . . . ?
V2 O7 C8 C9 -5.5(9) . . . . ?
V2 O7 C8 C7 175.2(5) . . . . ?
O7 C8 C9 C10 -8.7(11) . . . . ?
C7 C8 C9 C10 170.6(7) . . . . ?
V2 O8 C10 C9 20.8(9) . . . . ?
V2 O8 C10 C11 -160.8(5) . . . . ?
C8 C9 C10 O8 0.3(11) . . . . ?
C8 C9 C10 C11 -178.0(7) . . . . ?
V3 N2 C13 C14 53.4(4) . . . . ?
V3 N2 C13 C12 174.5(3) . . . . ?
V3 N2 C13 C15 -64.5(4) . . . . ?
O11 C12 C13 N2 174.0(4) . . . . ?
O11 C12 C13 C14 -68.5(6) . . . . ?
O11 C12 C13 C15 55.0(6) . . . . ?
V3 O9 C14 C13 16.6(5) . . . . ?
V4 O9 C14 C13 -131.5(3) . . . . ?
N2 C13 C14 O9 -47.4(5) . . . . ?
C12 C13 C14 O9 -168.4(4) . . . . ?
C15 C13 C14 O9 68.1(5) . . . . ?
V3 O10 C15 C13 125.0(3) 2_675 . . . ?
V4 O10 C15 C13 -107.0(4) 2_675 . . . ?
V3 O10 C15 C13 3.5(4) . . . . ?
N2 C13 C15 O10 38.6(5) . . . . ?
C14 C13 C15 O10 -75.9(5) . . . . ?
C12 C13 C15 O10 160.1(4) . . . . ?
V4 O14 C17 C18 -21.7(10) . . . . ?
V4 O14 C17 C16 163.6(6) . . . . ?
O14 C17 C18 C19 3.5(13) . . . . ?
C16 C17 C18 C19 177.9(8) . . . . ?
V4 O13 C19 C18 5.8(10) . . . . ?
V4 O13 C19 C20 -175.9(6) . . . . ?
C17 C18 C19 O13 5.3(12) . . . . ?
C17 C18 C19 C20 -172.9(8) . . . . ?
V4 O16 C22 C21 93(2) 2_675 . . . ?
V3 O16 C22 C21 -93(2) . . . . ?
V4 O16 C22' C21' 89.7(9) 2_675 . . . ?
V3 O16 C22' C21' -69.1(10) . . . . ?
